data_4022009
loop_
_publ_author_name
'Weimin Lin'
'Nancy Tryder'
'Fan Su'
'Charles K. Zercher'
'Jerry P. Jasinski'
'Ray J. Butcher'

_publ_contact_author_address
;
Department of Chemistry
Keene State College
229 Main Street
Keene, New Hampshire 03435-2001 USA
;
_publ_contact_author_email jjasinski@keene.edu
_publ_contact_author_fax '603 358-2897'
_publ_contact_author_name 'Jerry P. Jasinski'
_publ_contact_author_phone '603 358-2563'
_publ_section_title
;
 Stereocontrolled Formation of Ketomethylene Isosteres through
 Tandem Chain Extension Reactions
;
_journal_name_full 'Journal of Organic Chemistry'
_journal_page_first 8140
_journal_page_last 8145
_journal_paper_doi 10.1021/jo061184o
_journal_volume 71
_journal_year 2006
_chemical_absolute_configuration unk
_chemical_formula_moiety 'C18 H23 N O5 '
_chemical_formula_sum 'C18 H23 N O5'
_chemical_formula_weight 333.38
_space_group_IT_number 19
_space_group_name_Hall 'P 2ac 2ab'
_space_group_name_H-M_alt 'P 21 21 21'
_symmetry_cell_setting orthorhombic
_symmetry_Int_Tables_number 19
_symmetry_space_group_name_Hall 'P 2ac 2ab'
_symmetry_space_group_name_H-M 'P 21 21 21'
_audit_creation_date 2006-06-30
_audit_creation_method 'by CrystalStructure 3.7.0'
_cell_angle_alpha 90.0000
_cell_angle_beta 90.0000
_cell_angle_gamma 90.0000
_cell_formula_units_Z 4
_cell_length_a 10.849(5)
_cell_length_b 16.398(3)
_cell_length_c 9.710(6)
_cell_measurement_reflns_used 20
_cell_measurement_temperature 296.1
_cell_measurement_theta_max 8.9
_cell_measurement_theta_min 6.5
_cell_volume 1727.5(13)
_computing_cell_refinement 'MSC/AFC Diffractometer Control'
_computing_data_collection 'MSC/AFC Diffractometer Control'
_computing_data_reduction CrystalStructure
_computing_publication_material 'CrystalStructure 3.7.0'
_computing_structure_refinement SHELXL
_computing_structure_solution SHELXS97
_diffrn_measured_fraction_theta_full 0.925
_diffrn_measured_fraction_theta_max 0.925
_diffrn_measurement_device_type 'Rigaku AFC6S'
_diffrn_measurement_method \w-2\q
_diffrn_radiation_type 'Mo K\a'
_diffrn_radiation_wavelength 0.71069
_diffrn_reflns_av_R_equivalents 0
_diffrn_reflns_limit_h_max 11
_diffrn_reflns_limit_h_min 0
_diffrn_reflns_limit_k_max 19
_diffrn_reflns_limit_k_min 0
_diffrn_reflns_limit_l_max 11
_diffrn_reflns_limit_l_min 0
_diffrn_reflns_number 1662
_diffrn_reflns_theta_full 24.97
_diffrn_reflns_theta_max 24.97
_diffrn_standards_decay_% 0.34
_diffrn_standards_interval_count 0
_diffrn_standards_number 3
_exptl_absorpt_coefficient_mu 0.093
_exptl_absorpt_correction_type none
_exptl_crystal_colour colourless
_exptl_crystal_density_diffrn 1.282
_exptl_crystal_density_method 'not measured'
_exptl_crystal_description prism
_exptl_crystal_F_000 712.00
_exptl_crystal_size_max 0.40
_exptl_crystal_size_mid 0.30
_exptl_crystal_size_min 0.20
_refine_diff_density_max 0.18
_refine_diff_density_min -0.17
_refine_ls_extinction_coef 0.007(2)
_refine_ls_extinction_method SHELXL
_refine_ls_goodness_of_fit_ref 0.995
_refine_ls_hydrogen_treatment noref
_refine_ls_number_parameters 219
_refine_ls_number_reflns 1620
_refine_ls_R_factor_gt 0.0506
_refine_ls_shift/su_max 0.0000
_refine_ls_structure_factor_coef Fsqd
_refine_ls_weighting_details 'w = 1/[\s^2^(Fo^2^)+(0.0848P)^2^+0.2116P] where P=(Fo^2^+2Fc^2^)/3'
_refine_ls_weighting_scheme calc
_refine_ls_wR_factor_ref 0.2045
_reflns_number_gt 518
_reflns_number_total 1620
_reflns_threshold_expression F^2^>2.0\s(F^2^)
_cod_data_source_file jo061184osi20060706_041344.cif
_cod_original_formula_sum 'C18 H23 N O5 '
_cod_database_code 4022009

loop_
_symmetry_equiv_pos_site_id
_symmetry_equiv_pos_as_xyz
1 +X,+Y,+Z
2 1/2+X,1/2-Y,-Z
3 -X,1/2+Y,1/2-Z
4 1/2-X,-Y,1/2+Z

loop_
_atom_site_label
_atom_site_type_symbol
_atom_site_fract_x
_atom_site_fract_y
_atom_site_fract_z
_atom_site_U_iso_or_equiv
_atom_site_adp_type
_atom_site_occupancy
_atom_site_symmetry_multiplicity
_atom_site_calc_flag
_atom_site_refinement_flags
O(19) O 0.7827(7) 0.8085(4) 1.0504(6) 0.080(2) Uani 1.00 1 d .
O(20) O 0.7649(7) 0.8021(4) 0.8141(6) 0.075(2) Uani 1.00 1 d .
O(21) O 0.6362(6) 0.9462(4) 1.0763(6) 0.081(2) Uani 1.00 1 d .
O(23) O 0.3478(8) 0.9547(5) 0.9690(8) 0.092(2) Uani 1.00 1 d .
O(24) O 0.3151(9) 1.0099(6) 1.1780(9) 0.146(4) Uani 1.00 1 d .
N(22) N 0.5557(8) 1.0350(4) 0.9285(7) 0.067(2) Uani 1.00 1 d .
C(1) C 0.9579(11) 0.7843(7) 0.9194(13) 0.101(3) Uani 1.00 1 d .
C(2) C 0.8385(10) 0.8284(6) 0.9267(12) 0.072(3) Uani 1.00 1 d .
C(3) C 0.8444(10) 0.9192(6) 0.9071(10) 0.076(3) Uani 1.00 1 d .
C(4) C 0.7153(9) 0.9424(5) 0.8482(9) 0.058(2) Uani 1.00 1 d .
C(5) C 0.6338(10) 0.9754(5) 0.9598(11) 0.064(2) Uani 1.00 1 d .
C(6) C 0.5385(13) 1.0766(7) 0.7973(13) 0.101(4) Uani 1.00 1 d .
C(7) C 0.441(2) 1.1371(11) 0.8286(17) 0.225(12) Uani 1.00 1 d .
C(8) C 0.4175(12) 1.1430(8) 0.9711(17) 0.122(5) Uani 1.00 1 d .
C(9) C 0.4733(12) 1.0671(7) 1.0318(11) 0.088(3) Uani 1.00 1 d .
C(10) C 0.3695(11) 1.0064(8) 1.0738(15) 0.087(3) Uani 1.00 1 d .
C(11) C 0.2455(13) 0.9022(8) 0.9861(16) 0.134(5) Uani 1.00 1 d .
C(12) C 0.6642(10) 0.8576(6) 0.7968(9) 0.066(2) Uani 1.00 1 d .
C(13) C 0.6174(11) 0.8577(6) 0.6570(10) 0.068(3) Uani 1.00 1 d .
C(14) C 0.4938(13) 0.8773(8) 0.6267(13) 0.098(4) Uani 1.00 1 d .
C(15) C 0.4555(15) 0.8830(11) 0.4915(18) 0.131(6) Uani 1.00 1 d .
C(16) C 0.531(2) 0.8698(9) 0.3866(16) 0.120(6) Uani 1.00 1 d .
C(17) C 0.6464(17) 0.8487(8) 0.4127(14) 0.105(4) Uani 1.00 1 d .
C(18) C 0.6924(11) 0.8447(6) 0.5452(12) 0.085(3) Uani 1.00 1 d .
H(1) H 0.7804 0.8292 0.5563 0.101 Uiso 1.00 1 c R
H(2) H 0.6991 0.8325 0.3336 0.168 Uiso 1.00 1 c R
H(3) H 0.5130 0.8875 0.2885 0.158 Uiso 1.00 1 c R
H(4) H 0.3588 0.8778 0.4702 0.173 Uiso 1.00 1 c R
H(5) H 0.4362 0.8959 0.7119 0.142 Uiso 1.00 1 c R
H(6) H 0.9937 0.7683 1.0103 0.108 Uiso 1.00 1 c R
H(7) H 0.9536 0.7307 0.8707 0.108 Uiso 1.00 1 c R
H(8) H 1.0257 0.8123 0.8735 0.108 Uiso 1.00 1 c R
H(9) H 0.8742 0.9483 0.9890 0.082 Uiso 1.00 1 c R
H(10) H 0.9219 0.9320 0.8409 0.082 Uiso 1.00 1 c R
H(11) H 0.6027 0.8431 0.8640 0.081 Uiso 1.00 1 c R
H(12) H 0.7313 0.9823 0.7670 0.122 Uiso 1.00 1 c R
H(13) H 0.6187 1.1001 0.7554 0.119 Uiso 1.00 1 c R
H(14) H 0.5149 1.0387 0.7193 0.119 Uiso 1.00 1 c R
H(15) H 0.4661 1.2000 0.7864 0.273 Uiso 1.00 1 c R
H(16) H 0.3626 1.1354 0.7718 0.273 Uiso 1.00 1 c R
H(17) H 0.4579 1.1985 0.9848 0.190 Uiso 1.00 1 c R
H(18) H 0.3327 1.1543 0.9654 0.190 Uiso 1.00 1 c R
H(19) H 0.5078 1.1037 1.1037 0.176 Uiso 1.00 1 c R
H(20) H 0.1571 0.9219 0.9606 0.170 Uiso 1.00 1 c R
H(21) H 0.2417 0.8468 0.9385 0.170 Uiso 1.00 1 c R
H(22) H 0.2221 0.8815 1.0855 0.170 Uiso 1.00 1 c R
H(23) H 0.7580 0.8361 1.1574 0.041 Uiso 1.00 1 c R

loop_
_atom_site_aniso_label
_atom_site_aniso_U_11
_atom_site_aniso_U_22
_atom_site_aniso_U_33
_atom_site_aniso_U_12
_atom_site_aniso_U_13
_atom_site_aniso_U_23
O(19) 0.092(5) 0.097(5) 0.052(4) -0.006(4) 0.001(4) 0.012(3)
O(20) 0.089(5) 0.053(4) 0.084(5) 0.005(4) -0.020(4) -0.013(3)
O(21) 0.108(6) 0.083(4) 0.052(3) 0.012(4) 0.011(4) 0.013(4)
O(23) 0.096(6) 0.082(5) 0.098(5) -0.007(5) -0.005(5) -0.006(5)
O(24) 0.192(10) 0.150(8) 0.096(6) -0.008(8) 0.073(7) -0.021(6)
N(22) 0.093(6) 0.064(5) 0.044(5) 0.002(5) -0.006(5) 0.002(5)
C(1) 0.089(9) 0.095(7) 0.120(10) 0.027(7) 0.018(9) 0.007(8)
C(2) 0.067(8) 0.065(7) 0.084(7) 0.007(6) -0.021(8) -0.013(6)
C(3) 0.077(8) 0.076(7) 0.074(7) -0.013(6) -0.001(7) -0.009(6)
C(4) 0.063(7) 0.051(6) 0.059(5) -0.001(5) 0.007(6) -0.002(5)
C(5) 0.078(7) 0.045(6) 0.067(7) 0.000(6) -0.003(6) 0.012(5)
C(6) 0.135(11) 0.082(9) 0.088(9) -0.001(8) -0.003(9) 0.012(7)
C(7) 0.42(3) 0.158(15) 0.102(11) 0.21(2) -0.050(16) -0.013(11)
C(8) 0.105(10) 0.085(9) 0.176(15) 0.018(8) 0.004(10) 0.012(11)
C(9) 0.105(10) 0.080(9) 0.079(8) 0.014(8) -0.005(8) -0.030(7)
C(10) 0.085(9) 0.085(8) 0.092(9) 0.041(8) 0.002(9) 0.000(9)
C(11) 0.099(11) 0.103(10) 0.198(15) -0.022(9) 0.023(10) 0.007(9)
C(12) 0.074(7) 0.060(6) 0.065(6) -0.016(7) 0.008(6) -0.002(6)
C(13) 0.078(9) 0.076(7) 0.051(6) -0.033(7) -0.008(6) -0.019(6)
C(14) 0.097(11) 0.107(9) 0.090(9) 0.022(9) -0.020(8) -0.021(9)
C(15) 0.122(14) 0.156(15) 0.115(11) 0.027(11) -0.053(11) -0.009(12)
C(16) 0.18(2) 0.075(9) 0.103(11) -0.017(11) -0.056(14) 0.018(9)
C(17) 0.144(14) 0.098(10) 0.074(9) -0.027(10) -0.028(11) 0.002(7)
C(18) 0.086(9) 0.092(8) 0.079(8) -0.040(7) -0.003(8) -0.000(7)

loop_
_atom_type_symbol
_atom_type_description
_atom_type_scat_dispersion_real
_atom_type_scat_dispersion_imag
_atom_type_scat_source
C C 0.003 0.002
;
International Tables for Crystallography
(1992, Vol. C, Tables 4.2.6.8 and 6.1.1.4)
;
H H 0.000 0.000
;
International Tables for Crystallography
(1992, Vol. C, Table 6.1.1.4)
;
O O 0.011 0.006
;
International Tables for Crystallography
(1992, Vol. C, Tables 4.2.6.8 and 6.1.1.4)
;
N N 0.006 0.003
;
International Tables for Crystallography
(1992, Vol. C, Tables 4.2.6.8 and 6.1.1.4)
;

loop_
_geom_angle_atom_site_label_1
_geom_angle_atom_site_label_2
_geom_angle_atom_site_label_3
_geom_angle
C(2) O(20) C(12) 109.1(7)
C(10) O(23) C(11) 115.6(10)
C(5) N(22) C(6) 128.7(9)
C(5) N(22) C(9) 120.3(8)
C(6) N(22) C(9) 111.0(9)
O(19) C(2) O(20) 110.5(8)
O(19) C(2) C(1) 108.0(9)
O(19) C(2) C(3) 111.2(8)
O(20) C(2) C(1) 107.8(9)
O(20) C(2) C(3) 103.1(8)
C(1) C(2) C(3) 116.1(9)
C(2) C(3) C(4) 104.5(8)
C(3) C(4) C(5) 110.6(8)
C(3) C(4) C(12) 102.5(7)
C(5) C(4) C(12) 109.9(8)
O(21) C(5) N(22) 120.7(9)
O(21) C(5) C(4) 120.8(9)
N(22) C(5) C(4) 118.4(9)
N(22) C(6) C(7) 103.0(10)
C(6) C(7) C(8) 112.3(14)
C(7) C(8) C(9) 104.7(12)
N(22) C(9) C(8) 106.2(9)
N(22) C(9) C(10) 113.4(9)
C(8) C(9) C(10) 109.9(10)
O(23) C(10) O(24) 126.6(12)
O(23) C(10) C(9) 109.4(11)
O(24) C(10) C(9) 123.9(12)
O(20) C(12) C(4) 104.8(8)
O(20) C(12) C(13) 112.3(8)
C(4) C(12) C(13) 114.7(8)
C(12) C(13) C(14) 122.0(10)
C(12) C(13) C(18) 122.1(11)
C(14) C(13) C(18) 115.7(10)
C(13) C(14) C(15) 120.0(12)
C(14) C(15) C(16) 122.2(16)
C(15) C(16) C(17) 118.7(15)
C(16) C(17) C(18) 122.2(14)
C(13) C(18) C(17) 120.9(12)
C(2) O(19) H(23) 141.6
C(2) C(1) H(6) 115.1
C(2) C(1) H(7) 114.2
C(2) C(1) H(8) 116.7
H(6) C(1) H(7) 101.9
H(6) C(1) H(8) 103.5
H(7) C(1) H(8) 103.6
C(2) C(3) H(9) 113.1
C(2) C(3) H(10) 107.6
C(4) C(3) H(9) 118.3
C(4) C(3) H(10) 115.7
H(9) C(3) H(10) 97.5
C(3) C(4) H(12) 106.3
C(5) C(4) H(12) 114.8
C(12) C(4) H(12) 111.9
N(22) C(6) H(13) 114.3
N(22) C(6) H(14) 113.5
C(7) C(6) H(13) 115.5
C(7) C(6) H(14) 112.6
H(13) C(6) H(14) 98.5
C(6) C(7) H(15) 111.3
C(6) C(7) H(16) 117.9
C(8) C(7) H(15) 109.4
C(8) C(7) H(16) 112.4
H(15) C(7) H(16) 91.6
C(7) C(8) H(17) 96.4
C(7) C(8) H(18) 97.8
C(9) C(8) H(17) 120.9
C(9) C(8) H(18) 125.5
H(17) C(8) H(18) 104.7
N(22) C(9) H(19) 118.3
C(8) C(9) H(19) 85.8
C(10) C(9) H(19) 118.4
O(23) C(11) H(20) 120.4
O(23) C(11) H(21) 121.3
O(23) C(11) H(22) 119.5
H(20) C(11) H(21) 97.6
H(20) C(11) H(22) 95.5
H(21) C(11) H(22) 96.8
O(20) C(12) H(11) 107.0
C(4) C(12) H(11) 104.2
C(13) C(12) H(11) 113.1
C(13) C(14) H(5) 117.0
C(15) C(14) H(5) 122.3
C(14) C(15) H(4) 118.2
C(16) C(15) H(4) 116.4
C(15) C(16) H(3) 123.6
C(17) C(16) H(3) 116.1
C(16) C(17) H(2) 117.8
C(18) C(17) H(2) 119.9
C(13) C(18) H(1) 121.6
C(17) C(18) H(1) 117.4

loop_
_geom_bond_atom_site_label_1
_geom_bond_atom_site_label_2
_geom_bond_distance
O(19) C(2) 1.384(13)
O(20) C(2) 1.421(13)
O(20) C(12) 1.431(13)
O(21) C(5) 1.229(12)
O(23) C(10) 1.345(16)
O(23) C(11) 1.414(16)
O(24) C(10) 1.172(17)
N(22) C(5) 1.329(13)
N(22) C(6) 1.457(14)
N(22) C(9) 1.443(15)
C(1) C(2) 1.486(16)
C(2) C(3) 1.502(14)
C(3) C(4) 1.560(15)
C(4) C(5) 1.499(14)
C(4) C(12) 1.578(14)
C(6) C(7) 1.48(2)
C(7) C(8) 1.41(2)
C(8) C(9) 1.504(18)
C(9) C(10) 1.558(18)
C(12) C(13) 1.449(13)
C(13) C(14) 1.410(19)
C(13) C(18) 1.374(16)
C(14) C(15) 1.38(2)
C(15) C(16) 1.33(2)
C(16) C(17) 1.32(2)
C(17) C(18) 1.382(19)
O(19) H(23) 1.164
C(1) H(6) 0.999
C(1) H(7) 0.999
C(1) H(8) 0.975
C(3) H(9) 0.983
C(3) H(10) 1.080
C(4) H(12) 1.040
C(6) H(13) 1.034
C(6) H(14) 1.013
C(7) H(15) 1.143
C(7) H(16) 1.018
C(8) H(17) 1.019
C(8) H(18) 0.940
C(9) H(19) 0.994
C(11) H(20) 1.042
C(11) H(21) 1.021
C(11) H(22) 1.054
C(12) H(11) 0.964
C(14) H(5) 1.081
C(15) H(4) 1.073
C(16) H(3) 1.015
C(17) H(2) 0.993
C(18) H(1) 0.994

loop_
_geom_contact_atom_site_label_1
_geom_contact_atom_site_label_2
_geom_contact_distance
_geom_contact_site_symmetry_2
O(19) H(13) 2.711 67504
O(19) H(21) 2.587 56702
O(21) H(3) 2.638 55601
O(21) H(12) 2.621 67504
C(13) H(15) 2.794 64603
C(17) H(23) 2.767 55401
H(1) H(19) 2.588 67404
H(2) H(13) 2.389 67404
H(2) H(23) 1.828 55401
H(3) O(21) 2.638 55401
H(3) H(7) 2.562 46602
H(4) H(18) 2.144 57404
H(6) H(11) 2.495 56702
H(6) H(15) 2.766 67504
H(7) H(3) 2.562 56602
H(8) H(20) 2.445 65501
H(8) H(21) 2.492 65501
H(9) H(13) 2.707 67504
H(9) H(14) 2.548 67504
H(10) H(19) 2.496 67404
H(11) H(6) 2.495 46702
H(12) O(21) 2.621 67404
H(13) O(19) 2.711 67404
H(13) H(2) 2.389 67504
H(13) H(9) 2.707 67404
H(13) H(23) 1.947 67404
H(14) H(9) 2.548 67404
H(15) C(13) 2.794 65603
H(15) H(6) 2.766 67404
H(16) H(22) 2.047 57404
H(18) H(4) 2.144 57504
H(19) H(1) 2.588 67504
H(19) H(10) 2.496 67504
H(20) H(8) 2.445 45501
H(21) O(19) 2.587 46702
H(21) H(8) 2.492 45501
H(22) H(16) 2.047 57504
H(23) C(17) 2.767 55601
H(23) H(2) 1.828 55601
H(23) H(13) 1.947 67504

loop_
_geom_torsion_atom_site_label_1
_geom_torsion_atom_site_label_2
_geom_torsion_atom_site_label_3
_geom_torsion_atom_site_label_4
_geom_torsion
C(2) O(20) C(12) C(4) 30.0(9)
C(2) O(20) C(12) C(13) 155.1(9)
C(12) O(20) C(2) O(19) 77.1(9)
C(12) O(20) C(2) C(1) -165.1(8)
C(12) O(20) C(2) C(3) -41.8(10)
C(11) O(23) C(10) O(24) 2.8(19)
C(11) O(23) C(10) C(9) -172.7(10)
C(5) N(22) C(6) C(7) -179.0(12)
C(6) N(22) C(5) O(21) -179.4(10)
C(6) N(22) C(5) C(4) -1.8(16)
C(5) N(22) C(9) C(8) 169.1(10)
C(5) N(22) C(9) C(10) -70.1(13)
C(9) N(22) C(5) O(21) 0.7(15)
C(9) N(22) C(5) C(4) 178.3(9)
C(6) N(22) C(9) C(8) -10.7(13)
C(6) N(22) C(9) C(10) 110.0(11)
C(9) N(22) C(6) C(7) 0.9(14)
O(19) C(2) C(3) C(4) -83.1(10)
O(20) C(2) C(3) C(4) 35.3(10)
C(1) C(2) C(3) C(4) 152.9(9)
C(2) C(3) C(4) C(5) 99.7(9)
C(2) C(3) C(4) C(12) -17.4(9)
C(3) C(4) C(5) O(21) -38.1(12)
C(3) C(4) C(5) N(22) 144.2(9)
C(3) C(4) C(12) O(20) -6.3(9)
C(3) C(4) C(12) C(13) -129.8(9)
C(5) C(4) C(12) O(20) -123.9(8)
C(5) C(4) C(12) C(13) 112.5(10)
C(12) C(4) C(5) O(21) 74.3(11)
C(12) C(4) C(5) N(22) -103.3(10)
N(22) C(6) C(7) C(8) 10.4(18)
C(6) C(7) C(8) C(9) -16.8(19)
C(7) C(8) C(9) N(22) 16.4(16)
C(7) C(8) C(9) C(10) -106.5(14)
N(22) C(9) C(10) O(23) -26.0(14)
N(22) C(9) C(10) O(24) 158.4(12)
C(8) C(9) C(10) O(23) 92.7(12)
C(8) C(9) C(10) O(24) -83.0(16)
O(20) C(12) C(13) C(14) 152.3(10)
O(20) C(12) C(13) C(18) -32.7(14)
C(4) C(12) C(13) C(14) -88.3(13)
C(4) C(12) C(13) C(18) 86.7(13)
C(12) C(13) C(14) C(15) 174.9(12)
C(12) C(13) C(18) C(17) -177.1(11)
C(14) C(13) C(18) C(17) -1.8(17)
C(18) C(13) C(14) C(15) -0.5(14)
C(13) C(14) C(15) C(16) 1(2)
C(14) C(15) C(16) C(17) 2(2)
C(15) C(16) C(17) C(18) -4(2)
C(16) C(17) C(18) C(13) 4(2)

loop_
_cod_related_entry_id
_cod_related_entry_database
_cod_related_entry_code
1 ChemSpider 10147726
